data_1526003
loop_
_publ_author_name
'Fawcett, I.D.'
'Veith, G.M.'
'Croft, M.'
'Greenblatt, M.'
'Nowik, I.'

_publ_section_title
;
 Properties of the n = 3 Ruddlesden-Popper phases Sr4 Mn3-x Fex O10-d (x =
 1, 1.5, 2)
;
_journal_name_full 'Journal of Solid State Chemistry'
_journal_page_first 96
_journal_page_last 104
_journal_volume 155
_journal_year 2000
_chemical_formula_sum 'Fe2 Mn O9.51 Sr4'
_chemical_name_systematic 'Sr4 (Mn Fe2 O9.51)'
_space_group_IT_number 139
_symmetry_space_group_name_Hall '-I 4 2'
_symmetry_space_group_name_H-M 'I 4/m m m'
_cell_angle_alpha 90
_cell_angle_beta 90
_cell_angle_gamma 90
_cell_formula_units_Z 2
_cell_length_a 3.8509
_cell_length_b 3.8509
_cell_length_c 27.964
_cell_volume 414.690
_citation_journal_id_ASTM JSSCBI
_cod_data_source_file Fawcett_JSSCBI_2000_82.cif
_cod_data_source_block Fe2Mn1O9.51Sr4
_cod_original_cell_volume 414.6902
_cod_original_formula_sum 'Fe2 Mn1 O9.51 Sr4'
_cod_database_code 1526003

loop_
_symmetry_equiv_pos_as_xyz
x,y,z
-y,x,z
-x,-y,z
y,-x,z
x,-y,-z
y,x,-z
-x,y,-z
-y,-x,-z
-x,-y,-z
y,-x,-z
x,y,-z
-y,x,-z
-x,y,z
-y,-x,z
x,-y,z
y,x,z
x+1/2,y+1/2,z+1/2
-y+1/2,x+1/2,z+1/2
-x+1/2,-y+1/2,z+1/2
y+1/2,-x+1/2,z+1/2
x+1/2,-y+1/2,-z+1/2
y+1/2,x+1/2,-z+1/2
-x+1/2,y+1/2,-z+1/2
-y+1/2,-x+1/2,-z+1/2
-x+1/2,-y+1/2,-z+1/2
y+1/2,-x+1/2,-z+1/2
x+1/2,y+1/2,-z+1/2
-y+1/2,x+1/2,-z+1/2
-x+1/2,y+1/2,z+1/2
-y+1/2,-x+1/2,z+1/2
x+1/2,-y+1/2,z+1/2
y+1/2,x+1/2,z+1/2

loop_
_atom_site_label
_atom_site_type_symbol
_atom_site_fract_x
_atom_site_fract_y
_atom_site_fract_z
_atom_site_occupancy
_atom_site_U_iso_or_equiv
Sr2 Sr+2 0 0 0.70209 1 0.0
Sr1 Sr+2 0 0 0.5713 1 0.0
O2 O-2 0 0 0.2102 1 0.0
Mn2 Mn+4 0 0 0.1422 0.423 0.0
Fe1 Fe+3 0 0 0 0.847 0.0
O1 O-2 0 0 0.0679 0.904 0.0
Mn1 Mn+3 0 0 0 0.153 0.0
O3 O-2 0 0.5 0.6371 1 0.0
O4 O-2 0 0.5 0.5 0.851 0.0
Fe2 Fe+4 0 0 0.1422 0.577 0.0
